data_4330099
loop_
_publ_author_name
'William W. Brennessel'
'John E. Ellis'

_publ_contact_author_address
;
Department of Chemistry
University of Minnesota
207 Pleasant Street SE
Minneapolis, MN 55455
;
_publ_contact_author_email ellis@umn.edu
_publ_contact_author_name 'John E. Ellis'
_publ_contact_author_phone 1-612-625-6391
_publ_section_title
;
 Naphthalene and Anthracene Cobaltates(1-): Useful Storable Sources of an
 Atomic Cobalt Anion
;
_journal_name_full 'Inorganic Chemistry'
_journal_page_first 9076
_journal_page_last 9094
_journal_paper_doi 10.1021/ic301240u
_journal_volume 51
_journal_year 2012
_chemical_formula_moiety 'C12 H36 Co O12 P4, C18 H36 K N2 O6'
_chemical_formula_sum 'C30 H72 Co K N2 O18 P4'
_chemical_formula_weight 970.81
_chemical_name_common 01152
_chemical_name_systematic
; 
 ? 
;
_space_group_IT_number 14
_symmetry_cell_setting monoclinic
_symmetry_space_group_name_Hall '-P 2ybc'
_symmetry_space_group_name_H-M 'P 1 21/c 1'
_atom_sites_solution_hydrogens geom
_atom_sites_solution_primary direct
_atom_sites_solution_secondary difmap
_audit_creation_method SHELXL-97
_cell_angle_alpha 90.00
_cell_angle_beta 98.218(2)
_cell_angle_gamma 90.00
_cell_formula_units_Z 4
_cell_length_a 10.6444(9)
_cell_length_b 20.543(2)
_cell_length_c 21.227(2)
_cell_measurement_reflns_used 3306
_cell_measurement_temperature 173(2)
_cell_measurement_theta_max 27.47
_cell_measurement_theta_min 2.26
_cell_volume 4594.0(7)
_computing_cell_refinement 'SAINT (Bruker, 2003)'
_computing_data_collection 'SMART (Bruker, 2003)'
_computing_data_reduction 'SAINT (Bruker, 2003)'
_computing_molecular_graphics 'SHELXTL (Sheldrick, 2008)'
_computing_publication_material 'SHELXTL (Sheldrick, 2008)'
_computing_structure_refinement 'SHELXL-97 (Sheldrick, 2008)'
_computing_structure_solution 'SHELXS-97 (Sheldrick, 2008)'
_diffrn_ambient_temperature 173(2)
_diffrn_measured_fraction_theta_full 0.993
_diffrn_measured_fraction_theta_max 0.993
_diffrn_measurement_device_type 'Bruker SMART CCD Platform'
_diffrn_measurement_method 'area detector, \w scans per \f'
_diffrn_radiation_monochromator graphite
_diffrn_radiation_source 'normal-focus sealed tube'
_diffrn_radiation_type MoK\a
_diffrn_radiation_wavelength 0.71073
_diffrn_reflns_av_R_equivalents 0.0563
_diffrn_reflns_av_sigmaI/netI 0.0461
_diffrn_reflns_limit_h_max 13
_diffrn_reflns_limit_h_min -13
_diffrn_reflns_limit_k_max 26
_diffrn_reflns_limit_k_min -26
_diffrn_reflns_limit_l_max 27
_diffrn_reflns_limit_l_min -25
_diffrn_reflns_number 36689
_diffrn_reflns_theta_full 27.52
_diffrn_reflns_theta_max 27.52
_diffrn_reflns_theta_min 1.39
_exptl_absorpt_coefficient_mu 0.672
_exptl_absorpt_correction_T_max 1.000000
_exptl_absorpt_correction_T_min 0.823446
_exptl_absorpt_correction_type multi-scan
_exptl_absorpt_process_details 'SADABS (Sheldrick, 2008)'
_exptl_crystal_colour colorless
_exptl_crystal_density_diffrn 1.404
_exptl_crystal_description block
_exptl_crystal_F_000 2064
_exptl_crystal_size_max 0.32
_exptl_crystal_size_mid 0.27
_exptl_crystal_size_min 0.18
_refine_diff_density_max 0.668
_refine_diff_density_min -0.362
_refine_diff_density_rms 0.065
_refine_ls_extinction_method none
_refine_ls_goodness_of_fit_ref 0.978
_refine_ls_hydrogen_treatment riding
_refine_ls_matrix_type full
_refine_ls_number_parameters 517
_refine_ls_number_reflns 10513
_refine_ls_number_restraints 0
_refine_ls_restrained_S_all 0.978
_refine_ls_R_factor_all 0.0497
_refine_ls_R_factor_gt 0.0368
_refine_ls_shift/su_max 0.001
_refine_ls_shift/su_mean 0.000
_refine_ls_structure_factor_coef Fsqd
_refine_ls_weighting_details 'calc w=1/[\s^2^(Fo^2^)+(0.0573P)^2^+0.0000P] where P=(Fo^2^+2Fc^2^)/3'
_refine_ls_weighting_scheme calc
_refine_ls_wR_factor_gt 0.0939
_refine_ls_wR_factor_ref 0.0991
_reflns_number_gt 8184
_reflns_number_total 10513
_reflns_threshold_expression >2sigma(I)
_cod_data_source_file ic301240u_si_001_06.cif
_cod_data_source_block 4
_cod_original_cell_volume 4593.8(7)
_cod_database_code 4330099

loop_
_symmetry_equiv_pos_as_xyz
'x, y, z'
'-x, y+1/2, -z+1/2'
'-x, -y, -z'
'x, -y-1/2, z-1/2'

loop_
_atom_site_label
_atom_site_type_symbol
_atom_site_fract_x
_atom_site_fract_y
_atom_site_fract_z
_atom_site_U_iso_or_equiv
_atom_site_adp_type
_atom_site_occupancy
_atom_site_symmetry_multiplicity
_atom_site_calc_flag
_atom_site_refinement_flags
Co1 Co 0.55358(2) 0.444475(12) -0.264422(12) 0.02129(7) Uani 1 1 d .
P1 P 0.72624(5) 0.40424(2) -0.22763(2) 0.02335(11) Uani 1 1 d .
P2 P 0.55943(5) 0.54476(2) -0.25765(3) 0.02695(12) Uani 1 1 d .
P3 P 0.42638(5) 0.41423(2) -0.20577(2) 0.02161(11) Uani 1 1 d .
P4 P 0.48323(5) 0.41317(2) -0.35508(2) 0.02533(11) Uani 1 1 d .
O1 O 0.75159(13) 0.32503(6) -0.22113(6) 0.0299(3) Uani 1 1 d .
O2 O 0.86007(12) 0.41707(7) -0.25799(7) 0.0311(3) Uani 1 1 d .
O3 O 0.77764(12) 0.41844(7) -0.15237(6) 0.0286(3) Uani 1 1 d .
O4 O 0.43311(13) 0.59072(6) -0.28005(7) 0.0321(3) Uani 1 1 d .
O5 O 0.65168(15) 0.59239(7) -0.29390(8) 0.0426(4) Uani 1 1 d .
O6 O 0.60336(15) 0.57549(7) -0.18707(7) 0.0399(4) Uani 1 1 d .
O7 O 0.40893(13) 0.45215(7) -0.13884(6) 0.0285(3) Uani 1 1 d .
O8 O 0.43286(13) 0.34161(6) -0.17134(6) 0.0274(3) Uani 1 1 d .
O9 O 0.27601(12) 0.41582(6) -0.23521(6) 0.0256(3) Uani 1 1 d .
O10 O 0.44575(14) 0.33597(7) -0.36284(7) 0.0344(3) Uani 1 1 d .
O11 O 0.34801(14) 0.43945(7) -0.39461(7) 0.0343(3) Uani 1 1 d .
O12 O 0.55796(14) 0.42177(8) -0.41817(7) 0.0387(4) Uani 1 1 d .
C1 C 0.7359(2) 0.28575(10) -0.27706(11) 0.0377(5) Uani 1 1 d .
H1A H 0.7273 0.2400 -0.2652 0.057 Uiso 1 1 calc R
H1B H 0.8101 0.2907 -0.2992 0.057 Uiso 1 1 calc R
H1C H 0.6595 0.2995 -0.3052 0.057 Uiso 1 1 calc R
C2 C 0.8826(2) 0.47977(10) -0.28276(11) 0.0359(5) Uani 1 1 d .
H2A H 0.9738 0.4854 -0.2836 0.054 Uiso 0.50 1 calc PR
H2B H 0.8527 0.5133 -0.2557 0.054 Uiso 0.50 1 calc PR
H2C H 0.8370 0.4837 -0.3261 0.054 Uiso 0.50 1 calc PR
H2D H 0.8018 0.5029 -0.2933 0.054 Uiso 0.50 1 calc PR
H2E H 0.9230 0.4750 -0.3212 0.054 Uiso 0.50 1 calc PR
H2F H 0.9387 0.5046 -0.2508 0.054 Uiso 0.50 1 calc PR
C3 C 0.89007(19) 0.38877(11) -0.11969(10) 0.0339(5) Uani 1 1 d .
H3A H 0.9134 0.4099 -0.0783 0.051 Uiso 1 1 calc R
H3B H 0.9595 0.3937 -0.1451 0.051 Uiso 1 1 calc R
H3C H 0.8743 0.3424 -0.1133 0.051 Uiso 1 1 calc R
C4 C 0.3166(2) 0.57137(11) -0.25931(12) 0.0403(5) Uani 1 1 d .
H4A H 0.2544 0.6066 -0.2675 0.060 Uiso 1 1 calc R
H4B H 0.3317 0.5619 -0.2136 0.060 Uiso 1 1 calc R
H4C H 0.2839 0.5323 -0.2826 0.060 Uiso 1 1 calc R
C5 C 0.6370(3) 0.58946(13) -0.36154(13) 0.0562(7) Uani 1 1 d .
H5A H 0.7166 0.6023 -0.3762 0.084 Uiso 1 1 calc R
H5B H 0.5690 0.6191 -0.3794 0.084 Uiso 1 1 calc R
H5C H 0.6152 0.5449 -0.3756 0.084 Uiso 1 1 calc R
C6 C 0.5892(3) 0.64410(11) -0.17365(13) 0.0497(6) Uani 1 1 d .
H6A H 0.6401 0.6549 -0.1328 0.075 Uiso 1 1 calc R
H6B H 0.4997 0.6537 -0.1716 0.075 Uiso 1 1 calc R
H6C H 0.6183 0.6701 -0.2075 0.075 Uiso 1 1 calc R
C7 C 0.5194(2) 0.46405(11) -0.09440(10) 0.0339(5) Uani 1 1 d .
H7A H 0.4976 0.4919 -0.0601 0.051 Uiso 1 1 calc R
H7B H 0.5833 0.4859 -0.1159 0.051 Uiso 1 1 calc R
H7C H 0.5535 0.4226 -0.0766 0.051 Uiso 1 1 calc R
C8 C 0.4440(2) 0.28584(10) -0.21025(10) 0.0316(5) Uani 1 1 d .
H8A H 0.5128 0.2580 -0.1900 0.047 Uiso 1 1 calc R
H8B H 0.4626 0.2998 -0.2521 0.047 Uiso 1 1 calc R
H8C H 0.3640 0.2614 -0.2154 0.047 Uiso 1 1 calc R
C9 C 0.17836(19) 0.40247(10) -0.19666(10) 0.0304(5) Uani 1 1 d .
H9A H 0.0954 0.4028 -0.2235 0.046 Uiso 1 1 calc R
H9B H 0.1800 0.4359 -0.1636 0.046 Uiso 1 1 calc R
H9C H 0.1931 0.3596 -0.1767 0.046 Uiso 1 1 calc R
C10 C 0.3984(2) 0.30804(12) -0.42343(11) 0.0436(6) Uani 1 1 d .
H10A H 0.4059 0.2605 -0.4209 0.065 Uiso 1 1 calc R
H10B H 0.4479 0.3244 -0.4556 0.065 Uiso 1 1 calc R
H10C H 0.3091 0.3200 -0.4353 0.065 Uiso 1 1 calc R
C11 C 0.3417(3) 0.50298(11) -0.42144(13) 0.0490(6) Uani 1 1 d .
H11A H 0.2543 0.5122 -0.4408 0.074 Uiso 1 1 calc R
H11B H 0.3980 0.5055 -0.4541 0.074 Uiso 1 1 calc R
H11C H 0.3685 0.5350 -0.3880 0.074 Uiso 1 1 calc R
C12 C 0.6856(2) 0.40178(13) -0.41500(12) 0.0476(6) Uani 1 1 d .
H12A H 0.7308 0.4319 -0.4396 0.071 Uiso 1 1 calc R
H12B H 0.6885 0.3578 -0.4326 0.071 Uiso 1 1 calc R
H12C H 0.7260 0.4017 -0.3705 0.071 Uiso 1 1 calc R
K1 K 0.98078(4) 0.27943(2) 0.02749(2) 0.02613(10) Uani 1 1 d .
N1 N 0.96480(17) 0.38879(8) 0.11925(8) 0.0321(4) Uani 1 1 d .
C13 C 1.0792(2) 0.42987(11) 0.12417(11) 0.0376(5) Uani 1 1 d .
H13A H 1.1472 0.4092 0.1542 0.045 Uiso 1 1 calc R
H13B H 1.0600 0.4726 0.1422 0.045 Uiso 1 1 calc R
C14 C 1.1277(2) 0.44104(10) 0.06186(10) 0.0356(5) Uani 1 1 d .
H14A H 1.0602 0.4610 0.0309 0.043 Uiso 1 1 calc R
H14B H 1.2009 0.4712 0.0682 0.043 Uiso 1 1 calc R
O13 O 1.16548(13) 0.38015(6) 0.03770(6) 0.0302(3) Uani 1 1 d .
C15 C 1.2300(2) 0.39002(10) -0.01593(10) 0.0324(5) Uani 1 1 d .
H15A H 1.3078 0.4161 -0.0033 0.039 Uiso 1 1 calc R
H15B H 1.1746 0.4141 -0.0495 0.039 Uiso 1 1 calc R
C16 C 1.26430(19) 0.32542(10) -0.04093(10) 0.0317(5) Uani 1 1 d .
H16A H 1.3154 0.3317 -0.0760 0.038 Uiso 1 1 calc R
H16B H 1.3157 0.3003 -0.0067 0.038 Uiso 1 1 calc R
O14 O 1.15059(13) 0.29055(7) -0.06373(7) 0.0306(3) Uani 1 1 d .
C17 C 1.1776(2) 0.23251(10) -0.09607(11) 0.0380(5) Uani 1 1 d .
H17A H 1.2372 0.2050 -0.0675 0.046 Uiso 1 1 calc R
H17B H 1.2183 0.2437 -0.1338 0.046 Uiso 1 1 calc R
C18 C 1.0566(2) 0.19560(11) -0.11664(10) 0.0385(5) Uani 1 1 d .
H18A H 0.9958 0.2249 -0.1425 0.046 Uiso 1 1 calc R
H18B H 1.0751 0.1590 -0.1443 0.046 Uiso 1 1 calc R
C19 C 0.9525(2) 0.36021(11) 0.18122(11) 0.0425(6) Uani 1 1 d .
H19A H 0.8662 0.3418 0.1795 0.051 Uiso 1 1 calc R
H19B H 0.9618 0.3951 0.2137 0.051 Uiso 1 1 calc R
C20 C 1.0483(3) 0.30752(12) 0.20185(10) 0.0451(6) Uani 1 1 d .
H20A H 1.1354 0.3252 0.2040 0.054 Uiso 1 1 calc R
H20B H 1.0371 0.2914 0.2447 0.054 Uiso 1 1 calc R
O15 O 1.03052(15) 0.25569(7) 0.15720(7) 0.0354(3) Uani 1 1 d .
C21 C 1.1196(3) 0.20483(12) 0.17416(11) 0.0467(6) Uani 1 1 d .
H21A H 1.1272 0.1962 0.2204 0.056 Uiso 1 1 calc R
H21B H 1.2040 0.2179 0.1641 0.056 Uiso 1 1 calc R
C22 C 1.0755(3) 0.14478(11) 0.13781(10) 0.0421(6) Uani 1 1 d .
H22A H 1.1341 0.1082 0.1509 0.051 Uiso 1 1 calc R
H22B H 0.9898 0.1325 0.1466 0.051 Uiso 1 1 calc R
O16 O 1.07249(14) 0.15783(7) 0.07146(6) 0.0325(3) Uani 1 1 d .
C23 C 1.0416(2) 0.10200(10) 0.03384(10) 0.0350(5) Uani 1 1 d .
H23A H 0.9504 0.0916 0.0325 0.042 Uiso 1 1 calc R
H23B H 1.0917 0.0643 0.0525 0.042 Uiso 1 1 calc R
C24 C 1.0705(2) 0.11490(10) -0.03254(11) 0.0366(5) Uani 1 1 d .
H24A H 1.1620 0.1247 -0.0305 0.044 Uiso 1 1 calc R
H24B H 1.0523 0.0751 -0.0586 0.044 Uiso 1 1 calc R
C25 C 0.8523(2) 0.42773(11) 0.09601(13) 0.0454(6) Uani 1 1 d .
H25A H 0.8702 0.4537 0.0590 0.054 Uiso 1 1 calc R
H25B H 0.8366 0.4586 0.1298 0.054 Uiso 1 1 calc R
C26 C 0.7331(2) 0.38853(12) 0.07648(13) 0.0494(6) Uani 1 1 d .
H26A H 0.7157 0.3609 0.1125 0.059 Uiso 1 1 calc R
H26B H 0.6601 0.4183 0.0653 0.059 Uiso 1 1 calc R
O17 O 0.74778(13) 0.34872(7) 0.02343(7) 0.0372(4) Uani 1 1 d .
C27 C 0.6395(2) 0.30880(12) 0.00596(12) 0.0445(6) Uani 1 1 d .
H27A H 0.5616 0.3357 0.0018 0.053 Uiso 1 1 calc R
H27B H 0.6340 0.2757 0.0393 0.053 Uiso 1 1 calc R
C28 C 0.6495(2) 0.27613(12) -0.05577(12) 0.0449(6) Uani 1 1 d .
H28A H 0.5709 0.2514 -0.0703 0.054 Uiso 1 1 calc R
H28B H 0.6611 0.3090 -0.0885 0.054 Uiso 1 1 calc R
O18 O 0.75547(14) 0.23311(7) -0.04685(7) 0.0368(3) Uani 1 1 d .
C29 C 0.7696(2) 0.19884(11) -0.10387(11) 0.0409(5) Uani 1 1 d .
H29A H 0.7975 0.2291 -0.1354 0.049 Uiso 1 1 calc R
H29B H 0.6874 0.1795 -0.1225 0.049 Uiso 1 1 calc R
C30 C 0.8672(2) 0.14599(11) -0.08757(11) 0.0395(5) Uani 1 1 d .
H30A H 0.8388 0.1174 -0.0549 0.047 Uiso 1 1 calc R
H30B H 0.8710 0.1192 -0.1260 0.047 Uiso 1 1 calc R
N2 N 0.99602(17) 0.16948(8) -0.06386(8) 0.0299(4) Uani 1 1 d .

loop_
_atom_site_aniso_label
_atom_site_aniso_U_11
_atom_site_aniso_U_22
_atom_site_aniso_U_33
_atom_site_aniso_U_23
_atom_site_aniso_U_13
_atom_site_aniso_U_12
Co1 0.01823(13) 0.02105(13) 0.02520(14) 0.00022(10) 0.00517(10) 0.00042(10)
P1 0.0191(2) 0.0237(2) 0.0277(3) 0.00016(19) 0.0048(2) 0.00104(19)
P2 0.0231(3) 0.0221(2) 0.0358(3) 0.0013(2) 0.0048(2) 0.00086(19)
P3 0.0192(2) 0.0238(2) 0.0221(2) -0.00088(18) 0.00369(19) 0.00020(18)
P4 0.0238(3) 0.0282(3) 0.0242(3) 0.0019(2) 0.0044(2) 0.0027(2)
O1 0.0294(8) 0.0250(7) 0.0347(8) -0.0007(6) 0.0029(6) 0.0048(6)
O2 0.0206(7) 0.0333(8) 0.0408(8) 0.0048(6) 0.0095(6) 0.0019(6)
O3 0.0207(7) 0.0330(8) 0.0310(8) -0.0009(6) -0.0002(6) 0.0033(6)
O4 0.0284(8) 0.0280(8) 0.0405(9) 0.0065(6) 0.0074(7) 0.0052(6)
O5 0.0375(9) 0.0284(8) 0.0647(11) 0.0055(7) 0.0170(8) -0.0055(7)
O6 0.0462(10) 0.0245(7) 0.0451(9) -0.0059(7) -0.0069(8) 0.0018(7)
O7 0.0230(7) 0.0359(8) 0.0269(7) -0.0072(6) 0.0048(6) 0.0008(6)
O8 0.0296(7) 0.0273(7) 0.0261(7) 0.0018(6) 0.0070(6) 0.0016(6)
O9 0.0185(7) 0.0334(7) 0.0255(7) 0.0011(6) 0.0050(5) -0.0007(5)
O10 0.0423(9) 0.0287(8) 0.0298(8) -0.0046(6) -0.0036(7) 0.0015(6)
O11 0.0293(8) 0.0378(8) 0.0343(8) 0.0044(6) -0.0003(6) 0.0053(6)
O12 0.0339(9) 0.0538(10) 0.0299(8) 0.0045(7) 0.0098(7) 0.0053(7)
C1 0.0432(13) 0.0282(11) 0.0424(13) -0.0053(9) 0.0089(11) 0.0066(9)
C2 0.0309(12) 0.0354(12) 0.0437(13) -0.0005(10) 0.0135(10) -0.0032(9)
C3 0.0239(11) 0.0421(12) 0.0337(12) 0.0040(9) -0.0030(9) 0.0011(9)
C4 0.0283(12) 0.0439(13) 0.0507(14) 0.0129(11) 0.0128(10) 0.0128(10)
C5 0.0573(17) 0.0474(15) 0.0704(19) 0.0203(13) 0.0315(15) -0.0038(12)
C6 0.0575(17) 0.0286(12) 0.0596(16) -0.0132(11) -0.0034(13) -0.0004(11)
C7 0.0328(12) 0.0405(12) 0.0272(11) -0.0052(9) 0.0000(9) 0.0016(9)
C8 0.0356(12) 0.0252(10) 0.0338(11) 0.0013(8) 0.0043(9) -0.0004(8)
C9 0.0208(10) 0.0374(11) 0.0343(11) -0.0053(9) 0.0087(9) -0.0047(8)
C10 0.0452(14) 0.0448(14) 0.0382(13) -0.0154(10) -0.0029(11) 0.0031(11)
C11 0.0458(15) 0.0412(14) 0.0545(16) 0.0063(11) -0.0120(12) 0.0083(11)
C12 0.0370(13) 0.0704(18) 0.0388(14) 0.0010(12) 0.0168(11) 0.0056(12)
K1 0.0256(2) 0.0270(2) 0.0259(2) 0.00066(16) 0.00375(17) -0.00074(16)
N1 0.0338(10) 0.0283(9) 0.0361(10) -0.0050(7) 0.0120(8) -0.0054(7)
C13 0.0419(13) 0.0342(12) 0.0386(12) -0.0092(9) 0.0125(10) -0.0121(10)
C14 0.0416(13) 0.0290(11) 0.0375(12) -0.0047(9) 0.0101(10) -0.0103(9)
O13 0.0344(8) 0.0302(7) 0.0274(7) 0.0013(6) 0.0099(6) -0.0055(6)
C15 0.0319(11) 0.0368(11) 0.0296(11) 0.0053(9) 0.0082(9) -0.0088(9)
C16 0.0255(10) 0.0398(12) 0.0312(11) 0.0063(9) 0.0082(9) 0.0009(9)
O14 0.0292(8) 0.0298(7) 0.0346(8) -0.0021(6) 0.0103(6) 0.0001(6)
C17 0.0465(14) 0.0351(12) 0.0366(12) -0.0012(9) 0.0202(11) 0.0029(10)
C18 0.0562(15) 0.0340(12) 0.0264(11) -0.0041(9) 0.0095(10) -0.0001(10)
C19 0.0558(15) 0.0363(12) 0.0407(13) -0.0091(10) 0.0249(12) -0.0108(11)
C20 0.0672(17) 0.0458(14) 0.0229(11) -0.0020(10) 0.0084(11) -0.0075(12)
O15 0.0449(9) 0.0349(8) 0.0254(7) 0.0008(6) 0.0024(7) 0.0024(7)
C21 0.0581(16) 0.0523(15) 0.0272(12) 0.0075(10) -0.0026(11) 0.0123(12)
C22 0.0586(16) 0.0379(12) 0.0307(12) 0.0146(10) 0.0092(11) 0.0110(11)
O16 0.0387(8) 0.0309(8) 0.0282(8) 0.0067(6) 0.0054(6) 0.0023(6)
C23 0.0375(13) 0.0285(11) 0.0391(13) 0.0045(9) 0.0055(10) 0.0012(9)
C24 0.0417(13) 0.0287(11) 0.0400(12) -0.0012(9) 0.0078(10) 0.0055(9)
C25 0.0461(15) 0.0300(12) 0.0622(16) -0.0087(11) 0.0149(12) 0.0034(10)
C26 0.0331(13) 0.0496(15) 0.0680(18) -0.0127(13) 0.0153(12) 0.0075(11)
O17 0.0250(8) 0.0397(9) 0.0479(9) -0.0034(7) 0.0088(7) -0.0002(6)
C27 0.0232(11) 0.0465(14) 0.0639(16) 0.0029(12) 0.0069(11) -0.0011(10)
C28 0.0255(12) 0.0473(14) 0.0580(16) 0.0047(12) -0.0074(11) -0.0018(10)
O18 0.0310(8) 0.0378(8) 0.0385(9) -0.0003(7) -0.0060(7) 0.0024(6)
C29 0.0390(13) 0.0404(13) 0.0385(13) -0.0033(10) -0.0108(10) -0.0075(10)
C30 0.0450(14) 0.0304(11) 0.0401(13) -0.0069(9) -0.0038(11) -0.0053(10)
N2 0.0354(10) 0.0274(9) 0.0265(9) -0.0003(7) 0.0031(7) -0.0007(7)

loop_
_atom_type_symbol
_atom_type_description
_atom_type_scat_dispersion_real
_atom_type_scat_dispersion_imag
_atom_type_scat_source
C C 0.0033 0.0016 'International Tables Vol C Tables 4.2.6.8 and 6.1.1.4'
H H 0.0000 0.0000 'International Tables Vol C Tables 4.2.6.8 and 6.1.1.4'
N N 0.0061 0.0033 'International Tables Vol C Tables 4.2.6.8 and 6.1.1.4'
O O 0.0106 0.0060 'International Tables Vol C Tables 4.2.6.8 and 6.1.1.4'
P P 0.1023 0.0942 'International Tables Vol C Tables 4.2.6.8 and 6.1.1.4'
K K 0.2009 0.2494 'International Tables Vol C Tables 4.2.6.8 and 6.1.1.4'
Co Co 0.3494 0.9721 'International Tables Vol C Tables 4.2.6.8 and 6.1.1.4'

loop_
_geom_angle_atom_site_label_1
_geom_angle_atom_site_label_2
_geom_angle_atom_site_label_3
_geom_angle
P3 Co1 P1 106.08(2)
P3 Co1 P4 106.67(2)
P1 Co1 P4 114.36(2)
P3 Co1 P2 105.93(2)
P1 Co1 P2 110.90(2)
P4 Co1 P2 112.25(2)
O3 P1 O1 93.79(7)
O3 P1 O2 99.45(7)
O1 P1 O2 92.85(7)
O3 P1 Co1 116.91(5)
O1 P1 Co1 123.51(6)
O2 P1 Co1 123.68(6)
O6 P2 O5 95.00(9)
O6 P2 O4 99.05(8)
O5 P2 O4 92.34(8)
O6 P2 Co1 116.85(6)
O5 P2 Co1 124.91(6)
O4 P2 Co1 122.24(6)
O9 P3 O7 95.45(7)
O9 P3 O8 99.40(7)
O7 P3 O8 92.74(7)
O9 P3 Co1 117.08(5)
O7 P3 Co1 122.74(5)
O8 P3 Co1 123.21(5)
O10 P4 O11 94.78(8)
O10 P4 O12 99.18(8)
O11 P4 O12 92.21(8)
O10 P4 Co1 116.48(6)
O11 P4 Co1 123.08(6)
O12 P4 Co1 124.48(6)
C1 O1 P1 119.31(13)
C2 O2 P1 118.97(12)
C3 O3 P1 122.42(13)
C4 O4 P2 117.22(12)
C5 O5 P2 117.25(15)
C6 O6 P2 122.17(14)
C7 O7 P3 117.89(12)
C8 O8 P3 117.96(12)
C9 O9 P3 121.80(12)
C10 O10 P4 121.84(14)
C11 O11 P4 119.47(14)
C12 O12 P4 119.93(14)
O1 C1 H1A 109.5
O1 C1 H1B 109.5
H1A C1 H1B 109.5
O1 C1 H1C 109.5
H1A C1 H1C 109.5
H1B C1 H1C 109.5
O2 C2 H2A 109.5
O2 C2 H2B 109.5
H2A C2 H2B 109.5
O2 C2 H2C 109.5
H2A C2 H2C 109.5
H2B C2 H2C 109.5
O2 C2 H2D 109.5
H2A C2 H2D 141.1
H2B C2 H2D 56.3
H2C C2 H2D 56.3
O2 C2 H2E 109.5
H2A C2 H2E 56.3
H2B C2 H2E 141.1
H2C C2 H2E 56.3
H2D C2 H2E 109.5
O2 C2 H2F 109.5
H2A C2 H2F 56.3
H2B C2 H2F 56.3
H2C C2 H2F 141.1
H2D C2 H2F 109.5
H2E C2 H2F 109.5
O3 C3 H3A 109.5
O3 C3 H3B 109.5
H3A C3 H3B 109.5
O3 C3 H3C 109.5
H3A C3 H3C 109.5
H3B C3 H3C 109.5
O4 C4 H4A 109.5
O4 C4 H4B 109.5
H4A C4 H4B 109.5
O4 C4 H4C 109.5
H4A C4 H4C 109.5
H4B C4 H4C 109.5
O5 C5 H5A 109.5
O5 C5 H5B 109.5
H5A C5 H5B 109.5
O5 C5 H5C 109.5
H5A C5 H5C 109.5
H5B C5 H5C 109.5
O6 C6 H6A 109.5
O6 C6 H6B 109.5
H6A C6 H6B 109.5
O6 C6 H6C 109.5
H6A C6 H6C 109.5
H6B C6 H6C 109.5
O7 C7 H7A 109.5
O7 C7 H7B 109.5
H7A C7 H7B 109.5
O7 C7 H7C 109.5
H7A C7 H7C 109.5
H7B C7 H7C 109.5
O8 C8 H8A 109.5
O8 C8 H8B 109.5
H8A C8 H8B 109.5
O8 C8 H8C 109.5
H8A C8 H8C 109.5
H8B C8 H8C 109.5
O9 C9 H9A 109.5
O9 C9 H9B 109.5
H9A C9 H9B 109.5
O9 C9 H9C 109.5
H9A C9 H9C 109.5
H9B C9 H9C 109.5
O10 C10 H10A 109.5
O10 C10 H10B 109.5
H10A C10 H10B 109.5
O10 C10 H10C 109.5
H10A C10 H10C 109.5
H10B C10 H10C 109.5
O11 C11 H11A 109.5
O11 C11 H11B 109.5
H11A C11 H11B 109.5
O11 C11 H11C 109.5
H11A C11 H11C 109.5
H11B C11 H11C 109.5
O12 C12 H12A 109.5
O12 C12 H12B 109.5
H12A C12 H12B 109.5
O12 C12 H12C 109.5
H12A C12 H12C 109.5
H12B C12 H12C 109.5
O15 K1 O16 60.18(4)
O15 K1 O18 121.28(5)
O16 K1 O18 96.49(4)
O15 K1 O14 129.90(5)
O16 K1 O14 94.22(4)
O18 K1 O14 102.55(5)
O15 K1 O13 91.18(4)
O16 K1 O13 114.88(4)
O18 K1 O13 143.77(4)
O14 K1 O13 59.51(4)
O15 K1 O17 99.19(5)
O16 K1 O17 135.86(4)
O18 K1 O17 59.23(4)
O14 K1 O17 125.10(4)
O13 K1 O17 103.20(4)
O15 K1 N1 60.42(5)
O16 K1 N1 120.22(5)
O18 K1 N1 119.40(5)
O14 K1 N1 118.95(4)
O13 K1 N1 60.46(4)
O17 K1 N1 60.98(5)
O15 K1 N2 119.33(5)
O16 K1 N2 59.57(4)
O18 K1 N2 60.49(5)
O14 K1 N2 61.37(4)
O13 K1 N2 119.83(4)
O17 K1 N2 118.96(5)
N1 K1 N2 179.67(5)
C19 N1 C25 110.35(18)
C19 N1 C13 110.20(18)
C25 N1 C13 109.78(18)
C19 N1 K1 107.73(12)
C25 N1 K1 108.07(13)
C13 N1 K1 110.67(12)
N1 C13 C14 114.15(18)
N1 C13 H13A 108.7
C14 C13 H13A 108.7
N1 C13 H13B 108.7
C14 C13 H13B 108.7
H13A C13 H13B 107.6
O13 C14 C13 109.34(17)
O13 C14 H14A 109.8
C13 C14 H14A 109.8
O13 C14 H14B 109.8
C13 C14 H14B 109.8
H14A C14 H14B 108.3
C15 O13 C14 110.75(15)
C15 O13 K1 116.73(11)
C14 O13 K1 115.90(11)
O13 C15 C16 109.12(16)
O13 C15 H15A 109.9
C16 C15 H15A 109.9
O13 C15 H15B 109.9
C16 C15 H15B 109.9
H15A C15 H15B 108.3
O14 C16 C15 109.10(16)
O14 C16 H16A 109.9
C15 C16 H16A 109.9
O14 C16 H16B 109.9
C15 C16 H16B 109.9
H16A C16 H16B 108.3
C17 O14 C16 111.26(15)
C17 O14 K1 116.93(11)
C16 O14 K1 113.57(11)
O14 C17 C18 109.75(17)
O14 C17 H17A 109.7
C18 C17 H17A 109.7
O14 C17 H17B 109.7
C18 C17 H17B 109.7
H17A C17 H17B 108.2
N2 C18 C17 114.40(18)
N2 C18 H18A 108.7
C17 C18 H18A 108.7
N2 C18 H18B 108.7
C17 C18 H18B 108.7
H18A C18 H18B 107.6
N1 C19 C20 113.91(18)
N1 C19 H19A 108.8
C20 C19 H19A 108.8
N1 C19 H19B 108.8
C20 C19 H19B 108.8
H19A C19 H19B 107.7
O15 C20 C19 108.92(19)
O15 C20 H20A 109.9
C19 C20 H20A 109.9
O15 C20 H20B 109.9
C19 C20 H20B 109.9
H20A C20 H20B 108.3
C20 O15 C21 111.19(18)
C20 O15 K1 121.28(12)
C21 O15 K1 113.99(12)
O15 C21 C22 109.1(2)
O15 C21 H21A 109.9
C22 C21 H21A 109.9
O15 C21 H21B 109.9
C22 C21 H21B 109.9
H21A C21 H21B 108.3
O16 C22 C21 108.37(18)
O16 C22 H22A 110.0
C21 C22 H22A 110.0
O16 C22 H22B 110.0
C21 C22 H22B 110.0
H22A C22 H22B 108.4
C23 O16 C22 112.10(16)
C23 O16 K1 119.75(12)
C22 O16 K1 117.02(12)
O16 C23 C24 108.90(17)
O16 C23 H23A 109.9
C24 C23 H23A 109.9
O16 C23 H23B 109.9
C24 C23 H23B 109.9
H23A C23 H23B 108.3
N2 C24 C23 112.73(17)
N2 C24 H24A 109.0
C23 C24 H24A 109.0
N2 C24 H24B 109.0
C23 C24 H24B 109.0
H24A C24 H24B 107.8
N1 C25 C26 114.53(19)
N1 C25 H25A 108.6
C26 C25 H25A 108.6
N1 C25 H25B 108.6
C26 C25 H25B 108.6
H25A C25 H25B 107.6
O17 C26 C25 110.01(19)
O17 C26 H26A 109.7
C25 C26 H26A 109.7
O17 C26 H26B 109.7
C25 C26 H26B 109.7
H26A C26 H26B 108.2
C26 O17 C27 111.28(17)
C26 O17 K1 117.26(13)
C27 O17 K1 112.96(12)
O17 C27 C28 109.39(18)
O17 C27 H27A 109.8
C28 C27 H27A 109.8
O17 C27 H27B 109.8
C28 C27 H27B 109.8
H27A C27 H27B 108.2
O18 C28 C27 108.5(2)
O18 C28 H28A 110.0
C27 C28 H28A 110.0
O18 C28 H28B 110.0
C27 C28 H28B 110.0
H28A C28 H28B 108.4
C28 O18 C29 111.76(17)
C28 O18 K1 117.12(13)
C29 O18 K1 117.00(12)
O18 C29 C30 108.25(18)
O18 C29 H29A 110.0
C30 C29 H29A 110.0
O18 C29 H29B 110.0
C30 C29 H29B 110.0
H29A C29 H29B 108.4
N2 C30 C29 114.82(18)
N2 C30 H30A 108.6
C29 C30 H30A 108.6
N2 C30 H30B 108.6
C29 C30 H30B 108.6
H30A C30 H30B 107.5
C18 N2 C30 110.32(17)
C18 N2 C24 110.76(17)
C30 N2 C24 108.59(17)
C18 N2 K1 106.74(11)
C30 N2 K1 109.53(12)
C24 N2 K1 110.89(12)

loop_
_geom_bond_atom_site_label_1
_geom_bond_atom_site_label_2
_geom_bond_distance
Co1 P3 2.0618(5)
Co1 P1 2.0641(6)
Co1 P4 2.0652(6)
Co1 P2 2.0653(6)
P1 O3 1.6391(15)
P1 O1 1.6518(14)
P1 O2 1.6663(13)
P2 O6 1.6315(16)
P2 O5 1.6523(15)
P2 O4 1.6562(14)
P3 O9 1.6332(13)
P3 O7 1.6537(13)
P3 O8 1.6583(14)
P4 O10 1.6379(15)
P4 O11 1.6499(15)
P4 O12 1.6619(15)
O1 C1 1.425(2)
O2 C2 1.425(2)
O3 C3 1.431(2)
O4 C4 1.430(2)
O5 C5 1.423(3)
O6 C6 1.450(3)
O7 C7 1.420(2)
O8 C8 1.427(2)
O9 C9 1.438(2)
O10 C10 1.432(2)
O11 C11 1.422(3)
O12 C12 1.411(3)
C1 H1A 0.9800
C1 H1B 0.9800
C1 H1C 0.9800
C2 H2A 0.9800
C2 H2B 0.9800
C2 H2C 0.9800
C2 H2D 0.9800
C2 H2E 0.9800
C2 H2F 0.9800
C3 H3A 0.9800
C3 H3B 0.9800
C3 H3C 0.9800
C4 H4A 0.9800
C4 H4B 0.9800
C4 H4C 0.9800
C5 H5A 0.9800
C5 H5B 0.9800
C5 H5C 0.9800
C6 H6A 0.9800
C6 H6B 0.9800
C6 H6C 0.9800
C7 H7A 0.9800
C7 H7B 0.9800
C7 H7C 0.9800
C8 H8A 0.9800
C8 H8B 0.9800
C8 H8C 0.9800
C9 H9A 0.9800
C9 H9B 0.9800
C9 H9C 0.9800
C10 H10A 0.9800
C10 H10B 0.9800
C10 H10C 0.9800
C11 H11A 0.9800
C11 H11B 0.9800
C11 H11C 0.9800
C12 H12A 0.9800
C12 H12B 0.9800
C12 H12C 0.9800
K1 O15 2.7716(15)
K1 O16 2.7935(14)
K1 O18 2.8399(15)
K1 O14 2.8407(14)
K1 O13 2.8411(14)
K1 O17 2.8500(15)
K1 N1 2.9939(17)
K1 N2 2.9964(17)
N1 C19 1.463(3)
N1 C25 1.466(3)
N1 C13 1.473(3)
C13 C14 1.505(3)
C13 H13A 0.9900
C13 H13B 0.9900
C14 O13 1.431(2)
C14 H14A 0.9900
C14 H14B 0.9900
O13 C15 1.426(2)
C15 C16 1.494(3)
C15 H15A 0.9900
C15 H15B 0.9900
C16 O14 1.430(2)
C16 H16A 0.9900
C16 H16B 0.9900
O14 C17 1.425(2)
C17 C18 1.504(3)
C17 H17A 0.9900
C17 H17B 0.9900
C18 N2 1.472(3)
C18 H18A 0.9900
C18 H18B 0.9900
C19 C20 1.508(3)
C19 H19A 0.9900
C19 H19B 0.9900
C20 O15 1.420(3)
C20 H20A 0.9900
C20 H20B 0.9900
O15 C21 1.422(3)
C21 C22 1.495(3)
C21 H21A 0.9900
C21 H21B 0.9900
C22 O16 1.429(2)
C22 H22A 0.9900
C22 H22B 0.9900
O16 C23 1.409(2)
C23 C24 1.508(3)
C23 H23A 0.9900
C23 H23B 0.9900
C24 N2 1.475(3)
C24 H24A 0.9900
C24 H24B 0.9900
C25 C26 1.510(3)
C25 H25A 0.9900
C25 H25B 0.9900
C26 O17 1.418(3)
C26 H26A 0.9900
C26 H26B 0.9900
O17 C27 1.420(3)
C27 C28 1.490(3)
C27 H27A 0.9900
C27 H27B 0.9900
C28 O18 1.424(3)
C28 H28A 0.9900
C28 H28B 0.9900
O18 C29 1.427(3)
C29 C30 1.509(3)
C29 H29A 0.9900
C29 H29B 0.9900
C30 N2 1.473(3)
C30 H30A 0.9900
C30 H30B 0.9900

loop_
_geom_torsion_atom_site_label_1
_geom_torsion_atom_site_label_2
_geom_torsion_atom_site_label_3
_geom_torsion_atom_site_label_4
_geom_torsion
P3 Co1 P1 O3 -54.00(6)
P4 Co1 P1 O3 -171.27(6)
P2 Co1 P1 O3 60.57(6)
P3 Co1 P1 O1 61.14(7)
P4 Co1 P1 O1 -56.13(7)
P2 Co1 P1 O1 175.71(6)
P3 Co1 P1 O2 -178.00(7)
P4 Co1 P1 O2 64.73(7)
P2 Co1 P1 O2 -63.44(7)
P3 Co1 P2 O6 59.53(7)
P1 Co1 P2 O6 -55.14(7)
P4 Co1 P2 O6 175.57(7)
P3 Co1 P2 O5 177.72(8)
P1 Co1 P2 O5 63.05(9)
P4 Co1 P2 O5 -66.24(9)
P3 Co1 P2 O4 -62.34(7)
P1 Co1 P2 O4 -177.00(6)
P4 Co1 P2 O4 53.71(7)
P1 Co1 P3 O9 -158.78(6)
P4 Co1 P3 O9 -36.48(6)
P2 Co1 P3 O9 83.29(6)
P1 Co1 P3 O7 84.11(7)
P4 Co1 P3 O7 -153.58(6)
P2 Co1 P3 O7 -33.81(7)
P1 Co1 P3 O8 -35.15(7)
P4 Co1 P3 O8 87.15(7)
P2 Co1 P3 O8 -153.08(6)
P3 Co1 P4 O10 -51.78(7)
P1 Co1 P4 O10 65.15(7)
P2 Co1 P4 O10 -167.38(6)
P3 Co1 P4 O11 64.05(7)
P1 Co1 P4 O11 -179.02(7)
P2 Co1 P4 O11 -51.55(7)
P3 Co1 P4 O12 -175.73(7)
P1 Co1 P4 O12 -58.80(8)
P2 Co1 P4 O12 68.67(8)
O3 P1 O1 C1 -172.86(15)
O2 P1 O1 C1 -73.19(15)
Co1 P1 O1 C1 61.14(16)
O3 P1 O2 C2 -94.58(15)
O1 P1 O2 C2 171.11(15)
Co1 P1 O2 C2 36.89(17)
O1 P1 O3 C3 43.52(15)
O2 P1 O3 C3 -50.01(15)
Co1 P1 O3 C3 174.37(13)
O6 P2 O4 C4 -83.48(16)
O5 P2 O4 C4 -178.92(16)
Co1 P2 O4 C4 46.41(17)
O6 P2 O5 C5 -172.84(17)
O4 P2 O5 C5 -73.54(17)
Co1 P2 O5 C5 59.28(18)
O5 P2 O6 C6 58.15(19)
O4 P2 O6 C6 -35.03(19)
Co1 P2 O6 C6 -168.37(16)
O9 P3 O7 C7 -179.32(14)
O8 P3 O7 C7 80.96(15)
Co1 P3 O7 C7 -52.09(16)
O9 P3 O8 C8 81.80(14)
O7 P3 O8 C8 177.79(14)
Co1 P3 O8 C8 -49.49(15)
O7 P3 O9 C9 -42.06(15)
O8 P3 O9 C9 51.64(15)
Co1 P3 O9 C9 -173.28(12)
O11 P4 O10 C10 50.46(17)
O12 P4 O10 C10 -42.56(17)
Co1 P4 O10 C10 -178.73(14)
O10 P4 O11 C11 -159.12(17)
O12 P4 O11 C11 -59.71(17)
Co1 P4 O11 C11 74.82(17)
O10 P4 O12 C12 -80.74(18)
O11 P4 O12 C12 -175.95(18)
Co1 P4 O12 C12 50.5(2)
O15 K1 N1 C19 -18.76(13)
O16 K1 N1 C19 -25.90(15)
O18 K1 N1 C19 92.68(14)
O14 K1 N1 C19 -140.70(13)
O13 K1 N1 C19 -129.17(15)
O17 K1 N1 C19 102.91(14)
N2 K1 N1 C19 23(10)
O15 K1 N1 C25 -137.99(15)
O16 K1 N1 C25 -145.13(13)
O18 K1 N1 C25 -26.55(15)
O14 K1 N1 C25 100.07(14)
O13 K1 N1 C25 111.60(14)
O17 K1 N1 C25 -16.32(13)
N2 K1 N1 C25 -96(10)
O15 K1 N1 C13 101.77(15)
O16 K1 N1 C13 94.63(14)
O18 K1 N1 C13 -146.79(13)
O14 K1 N1 C13 -20.17(16)
O13 K1 N1 C13 -8.64(13)
O17 K1 N1 C13 -136.56(15)
N2 K1 N1 C13 144(10)
C19 N1 C13 C14 158.38(19)
C25 N1 C13 C14 -79.9(2)
K1 N1 C13 C14 39.3(2)
N1 C13 C14 O13 -63.1(3)
C13 C14 O13 C15 -170.95(18)
C13 C14 O13 K1 53.1(2)
O15 K1 O13 C15 148.77(13)
O16 K1 O13 C15 91.37(13)
O18 K1 O13 C15 -56.17(16)
O14 K1 O13 C15 11.68(12)
O17 K1 O13 C15 -111.50(13)
N1 K1 O13 C15 -156.61(14)
N2 K1 O13 C15 23.56(14)
O15 K1 O13 C14 -77.97(13)
O16 K1 O13 C14 -135.37(13)
O18 K1 O13 C14 77.09(15)
O14 K1 O13 C14 144.94(14)
O17 K1 O13 C14 21.76(14)
N1 K1 O13 C14 -23.35(13)
N2 K1 O13 C14 156.82(13)
C14 O13 C15 C16 -178.27(17)
K1 O13 C15 C16 -42.7(2)
O13 C15 C16 O14 64.2(2)
C15 C16 O14 C17 171.91(16)
C15 C16 O14 K1 -53.66(18)
O15 K1 O14 C17 91.48(15)
O16 K1 O14 C17 37.51(14)
O18 K1 O14 C17 -60.11(15)
O13 K1 O14 C17 154.01(15)
O17 K1 O14 C17 -121.15(14)
N1 K1 O14 C17 165.64(14)
N2 K1 O14 C17 -14.25(14)
O15 K1 O14 C16 -40.24(14)
O16 K1 O14 C16 -94.20(12)
O18 K1 O14 C16 168.18(12)
O13 K1 O14 C16 22.30(12)
O17 K1 O14 C16 107.14(12)
N1 K1 O14 C16 33.93(14)
N2 K1 O14 C16 -145.96(13)
C16 O14 C17 C18 177.35(17)
K1 O14 C17 C18 44.6(2)
O14 C17 C18 N2 -66.5(2)
C25 N1 C19 C20 166.72(19)
C13 N1 C19 C20 -71.9(2)
K1 N1 C19 C20 48.9(2)
N1 C19 C20 O15 -61.7(3)
C19 C20 O15 C21 179.43(19)
C19 C20 O15 K1 41.2(2)
O16 K1 O15 C20 160.50(17)
O18 K1 O15 C20 -120.79(16)
O14 K1 O15 C20 92.14(16)
O13 K1 O15 C20 42.25(16)
O17 K1 O15 C20 -61.32(16)
N1 K1 O15 C20 -12.39(15)
N2 K1 O15 C20 167.86(15)
O16 K1 O15 C21 23.34(15)
O18 K1 O15 C21 102.05(15)
O14 K1 O15 C21 -45.03(17)
O13 K1 O15 C21 -94.91(15)
O17 K1 O15 C21 161.51(15)
N1 K1 O15 C21 -149.55(17)
N2 K1 O15 C21 30.70(17)
C20 O15 C21 C22 164.08(18)
K1 O15 C21 C22 -54.5(2)
O15 C21 C22 O16 62.8(2)
C21 C22 O16 C23 175.25(19)
C21 C22 O16 K1 -40.8(2)
O15 K1 O16 C23 151.56(14)
O18 K1 O16 C23 29.07(14)
O14 K1 O16 C23 -74.08(13)
O13 K1 O16 C23 -132.31(13)
O17 K1 O16 C23 80.60(14)
N1 K1 O16 C23 158.72(13)
N2 K1 O16 C23 -20.99(13)
O15 K1 O16 C22 10.49(14)
O18 K1 O16 C22 -112.00(15)
O14 K1 O16 C22 144.85(15)
O13 K1 O16 C22 86.62(15)
O17 K1 O16 C22 -60.47(17)
N1 K1 O16 C22 17.65(16)
N2 K1 O16 C22 -162.06(16)
C22 O16 C23 C24 -166.61(18)
K1 O16 C23 C24 50.6(2)
O16 C23 C24 N2 -61.1(2)
C19 N1 C25 C26 -70.0(3)
C13 N1 C25 C26 168.3(2)
K1 N1 C25 C26 47.5(2)
N1 C25 C26 O17 -64.6(3)
C25 C26 O17 C27 177.1(2)
C25 C26 O17 K1 44.9(2)
O15 K1 O17 C26 33.32(16)
O16 K1 O17 C26 89.50(16)
O18 K1 O17 C26 154.37(16)
O14 K1 O17 C26 -121.91(15)
O13 K1 O17 C26 -60.09(15)
N1 K1 O17 C26 -15.26(15)
N2 K1 O17 C26 164.37(15)
O15 K1 O17 C27 -98.11(14)
O16 K1 O17 C27 -41.93(16)
O18 K1 O17 C27 22.94(14)
O14 K1 O17 C27 106.66(14)
O13 K1 O17 C27 168.49(14)
N1 K1 O17 C27 -146.69(15)
N2 K1 O17 C27 32.95(15)
C26 O17 C27 C28 170.8(2)
K1 O17 C27 C28 -54.9(2)
O17 C27 C28 O18 64.9(2)
C27 C28 O18 C29 178.71(18)
C27 C28 O18 K1 -42.4(2)
O15 K1 O18 C28 93.01(15)
O16 K1 O18 C28 151.91(15)
O14 K1 O18 C28 -112.28(15)
O13 K1 O18 C28 -57.43(17)
O17 K1 O18 C28 11.29(14)
N1 K1 O18 C28 21.71(16)
N2 K1 O18 C28 -158.65(16)
O15 K1 O18 C29 -130.24(13)
O16 K1 O18 C29 -71.33(14)
O14 K1 O18 C29 24.47(14)
O13 K1 O18 C29 79.33(15)
O17 K1 O18 C29 148.05(15)
N1 K1 O18 C29 158.46(13)
N2 K1 O18 C29 -21.89(13)
C28 O18 C29 C30 -169.64(18)
K1 O18 C29 C30 51.4(2)
O18 C29 C30 N2 -64.0(2)
C17 C18 N2 C30 168.69(18)
C17 C18 N2 C24 -71.0(2)
C17 C18 N2 K1 49.8(2)
C29 C30 N2 C18 -75.0(2)
C29 C30 N2 C24 163.43(19)
C29 C30 N2 K1 42.2(2)
C23 C24 N2 C18 159.64(18)
C23 C24 N2 C30 -79.1(2)
C23 C24 N2 K1 41.3(2)
O15 K1 N2 C18 -139.73(13)
O16 K1 N2 C18 -132.33(14)
O18 K1 N2 C18 108.78(14)
O14 K1 N2 C18 -17.62(12)
O13 K1 N2 C18 -29.28(14)
O17 K1 N2 C18 98.90(13)
N1 K1 N2 C18 178(100)
O15 K1 N2 C30 100.83(13)
O16 K1 N2 C30 108.23(14)
O18 K1 N2 C30 -10.66(12)
O14 K1 N2 C30 -137.06(14)
O13 K1 N2 C30 -148.72(12)
O17 K1 N2 C30 -20.54(14)
N1 K1 N2 C30 59(10)
O15 K1 N2 C24 -19.00(15)
O16 K1 N2 C24 -11.60(12)
O18 K1 N2 C24 -130.49(14)
O14 K1 N2 C24 103.11(14)
O13 K1 N2 C24 91.45(13)
O17 K1 N2 C24 -140.37(12)
N1 K1 N2 C24 -61(10)
